data_7211873
loop_
_publ_author_name
'Wang, Zhuo'
'Xing, Yong-Heng'
'Wang, Chun-Guang'
'Sun, Li-Xian'
'Zhang, Jian'
'Ge, Mao-Fa'
'Niu, Shu-Yun'

_publ_section_title
;
 Synthesis, structure and luminescent properties of coordination polymers
 with 1,2-benzenedicarboxylic acid and a series of flexible dicarboxylate
 ligands
;
_journal_issue 3
_journal_name_full CrystEngComm
_journal_page_first 762
_journal_paper_doi 10.1039/b916127a
_journal_volume 12
_journal_year 2010
_chemical_formula_sum 'C28 H23 O21 Pr3'
_chemical_formula_weight 1118.19
_chemical_name_systematic
;
?
;
_space_group_IT_number 2
_symmetry_cell_setting triclinic
_symmetry_space_group_name_Hall '-P 1'
_symmetry_space_group_name_H-M 'P -1'
_atom_sites_solution_hydrogens geom
_atom_sites_solution_primary direct
_atom_sites_solution_secondary difmap
_audit_creation_method SHELXL-97
_cell_angle_alpha 115.50(3)
_cell_angle_beta 91.29(3)
_cell_angle_gamma 115.05(3)
_cell_formula_units_Z 2
_cell_length_a 11.542(2)
_cell_length_b 13.199(3)
_cell_length_c 13.687(3)
_cell_measurement_reflns_used 16241
_cell_measurement_temperature 293(2)
_cell_measurement_theta_max 27.48
_cell_measurement_theta_min 2.99
_cell_volume 1650.6(10)
_computing_cell_refinement 'Bruker XSCANS'
_computing_data_collection 'Bruker XSCANS'
_computing_data_reduction 'Bruker SHELXTL'
_computing_molecular_graphics 'Bruker SHELXTL'
_computing_publication_material 'Bruker SHELXTL'
_computing_structure_refinement 'SHELXL-97 (Sheldrick, 1997)'
_computing_structure_solution 'SHELXS-97 (Sheldrick, 1990)'
_diffrn_ambient_temperature 293(2)
_diffrn_measured_fraction_theta_full 0.987
_diffrn_measured_fraction_theta_max 0.987
_diffrn_measurement_device_type 'Bruker P4'
_diffrn_measurement_method '\w scans'
_diffrn_radiation_monochromator graphite
_diffrn_radiation_source 'fine-focus sealed tube'
_diffrn_radiation_type MoK\a
_diffrn_radiation_wavelength 0.71073
_diffrn_reflns_av_R_equivalents 0.0321
_diffrn_reflns_av_sigmaI/netI 0.0423
_diffrn_reflns_limit_h_max 14
_diffrn_reflns_limit_h_min -14
_diffrn_reflns_limit_k_max 17
_diffrn_reflns_limit_k_min -16
_diffrn_reflns_limit_l_max 17
_diffrn_reflns_limit_l_min -17
_diffrn_reflns_number 16241
_diffrn_reflns_theta_full 27.48
_diffrn_reflns_theta_max 27.48
_diffrn_reflns_theta_min 2.99
_diffrn_standards_decay_% 0
_diffrn_standards_interval_count 0
_diffrn_standards_interval_time 0
_diffrn_standards_number 0
_exptl_absorpt_coefficient_mu 4.450
_exptl_absorpt_correction_T_max 0.6955
_exptl_absorpt_correction_T_min 0.4821
_exptl_absorpt_correction_type multi-scan
_exptl_absorpt_process_details 'SADABS (Sheldrick, 1996)'
_exptl_crystal_colour colorless
_exptl_crystal_density_diffrn 2.250
_exptl_crystal_density_method 'not measured'
_exptl_crystal_description block
_exptl_crystal_F_000 1072
_exptl_crystal_size_max 0.19
_exptl_crystal_size_mid 0.10
_exptl_crystal_size_min 0.09
_refine_diff_density_max 1.354
_refine_diff_density_min -0.811
_refine_diff_density_rms 0.167
_refine_ls_extinction_method none
_refine_ls_goodness_of_fit_ref 1.102
_refine_ls_hydrogen_treatment mixed
_refine_ls_matrix_type full
_refine_ls_number_parameters 419
_refine_ls_number_reflns 7460
_refine_ls_number_restraints 0
_refine_ls_restrained_S_all 1.102
_refine_ls_R_factor_all 0.0383
_refine_ls_R_factor_gt 0.0303
_refine_ls_shift/su_max 0.005
_refine_ls_shift/su_mean 0.000
_refine_ls_structure_factor_coef Fsqd
_refine_ls_weighting_details 'calc w=1/[\s^2^(Fo^2^)+(0.0000P)^2^+7.7969P] where P=(Fo^2^+2Fc^2^)/3'
_refine_ls_weighting_scheme calc
_refine_ls_wR_factor_gt 0.0629
_refine_ls_wR_factor_ref 0.0657
_reflns_number_gt 6478
_reflns_number_total 7460
_reflns_threshold_expression >2sigma(I)
_cod_data_source_file b916127a.txt
_cod_data_source_block 5
_cod_depositor_comments
;
The following automatic conversions were performed:

'_symmetry_cell_setting' value 'Triclinic' changed to 'triclinic'
according to /home/saulius/struct/CIF-dictionaries/cif_core.dic
dictionary named 'cif_core.dic' version 2.4.2 from 2011-04-26.

Automatic conversion script
Id: cif_fix_values 1891 2012-01-12 08:04:46Z andrius 
;
_cod_original_cell_volume 1650.5(6)
_cod_original_sg_symbol_H-M P-1
_cod_database_code 7211873

loop_
_symmetry_equiv_pos_as_xyz
'x, y, z'
'-x, -y, -z'

loop_
_atom_site_label
_atom_site_type_symbol
_atom_site_fract_x
_atom_site_fract_y
_atom_site_fract_z
_atom_site_U_iso_or_equiv
_atom_site_adp_type
_atom_site_occupancy
_atom_site_symmetry_multiplicity
_atom_site_calc_flag
_atom_site_refinement_flags
Pr1 Pr 0.64622(2) 0.14788(2) 0.47707(2) 0.01242(6) Uani 1 1 d .
Pr2 Pr 1.00014(2) 0.14928(2) 0.39867(2) 0.01444(6) Uani 1 1 d .
Pr3 Pr 0.45345(2) 0.33002(2) 0.51112(2) 0.01335(6) Uani 1 1 d .
C1 C 0.4640(5) 0.0822(4) 0.2795(4) 0.0159(9) Uani 1 1 d .
C2 C 0.3707(5) 0.0293(5) 0.1713(4) 0.0188(10) Uani 1 1 d .
C3 C 0.3857(6) -0.0560(5) 0.0753(5) 0.0317(13) Uani 1 1 d .
H3A H 0.4537 -0.0752 0.0805 0.038 Uiso 1 1 calc R
C4 C 0.3008(7) -0.1133(6) -0.0285(5) 0.0401(15) Uani 1 1 d .
H4A H 0.3157 -0.1663 -0.0924 0.048 Uiso 1 1 calc R
C5 C 0.1953(6) -0.0924(6) -0.0375(5) 0.0361(14) Uani 1 1 d .
H5A H 0.1369 -0.1329 -0.1066 0.043 Uiso 1 1 calc R
C6 C 0.1776(5) -0.0099(5) 0.0581(4) 0.0280(12) Uani 1 1 d .
H6A H 0.1054 0.0035 0.0525 0.034 Uiso 1 1 calc R
C7 C 0.2634(5) 0.0529(4) 0.1612(4) 0.0193(10) Uani 1 1 d .
C8 C 0.2427(5) 0.1494(5) 0.2566(4) 0.0187(10) Uani 1 1 d .
C9 C 0.9594(4) -0.1546(4) 0.3461(4) 0.0165(9) Uani 1 1 d .
C10 C 0.9867(5) -0.2123(4) 0.2358(4) 0.0188(10) Uani 1 1 d .
C11 C 1.0824(5) -0.2526(5) 0.2230(4) 0.0209(10) Uani 1 1 d .
C12 C 1.0969(6) -0.3173(6) 0.1168(5) 0.0333(13) Uani 1 1 d .
H12A H 1.1602 -0.3444 0.1081 0.050 Uiso 1 1 calc R
C13 C 1.0169(7) -0.3413(6) 0.0238(5) 0.0383(15) Uani 1 1 d .
H13A H 1.0265 -0.3849 -0.0472 0.046 Uiso 1 1 calc R
C14 C 0.9229(6) -0.3006(6) 0.0360(5) 0.0364(14) Uani 1 1 d .
H14A H 0.8687 -0.3175 -0.0264 0.044 Uiso 1 1 calc R
C15 C 0.9103(6) -0.2343(5) 0.1424(5) 0.0288(12) Uani 1 1 d .
H15A H 0.8495 -0.2042 0.1509 0.035 Uiso 1 1 calc R
C16 C 1.1748(5) -0.2188(5) 0.3231(4) 0.0204(10) Uiso 1 1 d .
C17 C 0.2689(5) 0.0423(4) 0.7420(4) 0.0175(9) Uiso 1 1 d .
C18 C 0.5043(4) 0.1828(4) 0.6656(4) 0.0143(9) Uani 1 1 d .
C19 C 0.4919(5) 0.2308(4) 0.7843(4) 0.0168(9) Uani 1 1 d .
C20 C 0.3903(5) 0.1641(4) 0.8208(4) 0.0180(10) Uani 1 1 d .
C21 C 0.3934(6) 0.2152(5) 0.9340(4) 0.0278(12) Uani 1 1 d .
H21A H 0.312(6) 0.165(5) 0.968(5) 0.033 Uiso 1 1 d .
C22 C 0.4974(7) 0.3331(6) 1.0113(5) 0.0504(19) Uani 1 1 d .
H22A H 0.5007 0.3666 1.0872 0.076 Uiso 1 1 calc R
C23 C 0.5964(7) 0.4000(6) 0.9735(6) 0.054(2) Uani 1 1 d .
H23A H 0.6660 0.4796 1.0246 0.065 Uiso 1 1 calc R
C24 C 0.5936(6) 0.3506(5) 0.8615(5) 0.0301(12) Uani 1 1 d .
H24A H 0.6600 0.3976 0.8375 0.036 Uiso 1 1 calc R
C25 C 0.8909(5) 0.3152(4) 0.3884(4) 0.0183(10) Uani 1 1 d .
C26 C 0.8247(5) 0.3905(5) 0.3836(5) 0.0242(11) Uani 1 1 d .
H26A H 0.7554 0.3382 0.3149 0.029 Uiso 1 1 calc R
H26B H 0.8892 0.4652 0.3808 0.029 Uiso 1 1 calc R
C27 C 0.7643(5) 0.4348(5) 0.4823(4) 0.0200(10) Uiso 1 1 d .
H27A H 0.8334 0.4800 0.5512 0.024 Uiso 1 1 calc R
C28 C 0.7246(5) 0.5307(4) 0.4796(4) 0.0153(9) Uiso 1 1 d .
O1 O 0.4274(3) 0.1130(3) 0.3703(3) 0.0159(7) Uani 1 1 d .
O1W O 0.2253(4) 0.1281(3) 0.4720(3) 0.0208(8) Uani 1 1 d .
H1WB H 0.232(6) 0.068(6) 0.447(5) 0.025 Uiso 1 1 d .
H1WA H 0.214(6) 0.124(5) 0.527(5) 0.025 Uiso 1 1 d .
O2 O 0.5749(3) 0.0902(3) 0.2769(3) 0.0209(7) Uani 1 1 d .
O2W O 0.3430(4) 0.3699(4) 0.6801(3) 0.0366(10) Uani 1 1 d .
H2WA H 0.2625 0.3257 0.6566 0.055 Uiso 1 1 calc R
H2WB H 0.4111 0.4254 0.7231 0.044 Uiso 1 1 d R
O3W O 0.6111(4) 0.5269(3) 0.6944(3) 0.0306(9) Uani 1 1 d .
H3WA H 0.6226 0.5918 0.6928 0.037 Uiso 1 1 calc R
H3WB H 0.6794 0.5239 0.7056 0.046 Uiso 1 1 d R
O3 O 0.3405(3) 0.2562(3) 0.3233(3) 0.0205(7) Uani 1 1 d .
O4W O 0.8536(4) 0.5556(4) 0.7635(4) 0.0335(10) Uani 1 1 d .
H4WB H 0.864(7) 0.501(7) 0.739(6) 0.050 Uiso 1 1 d .
H4WA H 0.928(7) 0.611(7) 0.751(6) 0.050 Uiso 1 1 d .
O4 O 0.1250(4) 0.1207(4) 0.2638(3) 0.0295(8) Uiso 1 1 d .
O5 O 0.9525(4) -0.2075(3) 0.4060(3) 0.0238(8) Uani 1 1 d .
O6 O 0.9348(4) -0.0632(3) 0.3740(3) 0.0244(8) Uani 1 1 d .
O7 O 1.2206(3) -0.1091(3) 0.4073(3) 0.0224(7) Uiso 1 1 d .
O8 O 1.2084(3) -0.2990(3) 0.3220(3) 0.0234(7) Uiso 1 1 d .
O9 O 0.2594(3) -0.0082(3) 0.6374(3) 0.0196(7) Uiso 1 1 d .
O10 O 0.1740(4) -0.0035(3) 0.7800(3) 0.0256(8) Uiso 1 1 d .
O11 O 0.5142(4) 0.2489(3) 0.6203(3) 0.0232(8) Uani 1 1 d .
O12 O 0.5164(3) 0.0832(3) 0.6165(3) 0.0178(7) Uiso 1 1 d .
O13 O 0.8690(3) 0.2705(3) 0.4566(3) 0.0215(7) Uani 1 1 d .
O14 O 0.9643(3) 0.2944(3) 0.3256(3) 0.0217(7) Uani 1 1 d .
O15 O 0.6591(3) 0.3356(3) 0.4862(3) 0.0172(7) Uiso 1 1 d .
O16 O 0.6031(3) 0.4966(3) 0.4619(3) 0.0177(7) Uiso 1 1 d .
O17 O 0.8109(3) 0.6378(3) 0.4973(3) 0.0215(7) Uiso 1 1 d .

loop_
_atom_site_aniso_label
_atom_site_aniso_U_11
_atom_site_aniso_U_22
_atom_site_aniso_U_33
_atom_site_aniso_U_23
_atom_site_aniso_U_13
_atom_site_aniso_U_12
Pr1 0.01116(12) 0.01086(12) 0.01714(13) 0.00776(10) 0.00374(10) 0.00588(9)
Pr2 0.01102(12) 0.01214(12) 0.02004(14) 0.00805(10) 0.00283(10) 0.00526(10)
Pr3 0.01168(12) 0.01173(12) 0.01857(14) 0.00839(10) 0.00345(10) 0.00617(10)
C1 0.018(2) 0.012(2) 0.017(2) 0.0071(19) 0.0032(19) 0.0065(18)
C2 0.020(2) 0.023(2) 0.016(2) 0.010(2) 0.005(2) 0.011(2)
C3 0.037(3) 0.035(3) 0.022(3) 0.008(2) 0.005(2) 0.022(3)
C4 0.049(4) 0.046(4) 0.022(3) 0.009(3) 0.009(3) 0.028(3)
C5 0.033(3) 0.039(3) 0.018(3) 0.004(2) -0.003(2) 0.013(3)
C6 0.024(3) 0.026(3) 0.023(3) 0.007(2) -0.002(2) 0.009(2)
C7 0.016(2) 0.017(2) 0.020(3) 0.008(2) 0.003(2) 0.0057(19)
C8 0.017(2) 0.026(3) 0.018(2) 0.013(2) 0.005(2) 0.012(2)
C9 0.009(2) 0.014(2) 0.020(2) 0.0060(19) -0.0005(18) 0.0016(17)
C10 0.021(2) 0.017(2) 0.021(3) 0.011(2) 0.004(2) 0.009(2)
C11 0.021(3) 0.020(2) 0.020(3) 0.007(2) 0.006(2) 0.012(2)
C12 0.035(3) 0.045(4) 0.028(3) 0.015(3) 0.010(3) 0.028(3)
C13 0.054(4) 0.046(4) 0.019(3) 0.012(3) 0.010(3) 0.032(3)
C14 0.045(4) 0.041(3) 0.022(3) 0.011(3) 0.000(3) 0.025(3)
C15 0.034(3) 0.034(3) 0.026(3) 0.015(2) 0.005(2) 0.023(3)
C18 0.010(2) 0.012(2) 0.019(2) 0.0068(19) 0.0004(18) 0.0047(17)
C19 0.017(2) 0.013(2) 0.021(3) 0.0084(19) 0.0036(19) 0.0070(19)
C20 0.016(2) 0.017(2) 0.019(3) 0.008(2) 0.0040(19) 0.0077(19)
C21 0.027(3) 0.029(3) 0.018(3) 0.009(2) 0.005(2) 0.008(2)
C22 0.047(4) 0.047(4) 0.019(3) -0.001(3) 0.011(3) 0.007(3)
C23 0.043(4) 0.035(4) 0.033(4) -0.001(3) 0.008(3) -0.006(3)
C24 0.028(3) 0.023(3) 0.024(3) 0.006(2) 0.008(2) 0.006(2)
C25 0.013(2) 0.016(2) 0.026(3) 0.011(2) 0.005(2) 0.0055(19)
C26 0.032(3) 0.026(3) 0.031(3) 0.020(2) 0.017(2) 0.019(2)
O1 0.0156(16) 0.0153(16) 0.0138(17) 0.0042(13) 0.0040(13) 0.0078(13)
O1W 0.0254(19) 0.0139(17) 0.026(2) 0.0111(16) 0.0133(16) 0.0101(15)
O2 0.0173(17) 0.0303(19) 0.0220(19) 0.0156(16) 0.0074(15) 0.0142(15)
O2W 0.023(2) 0.044(2) 0.035(2) 0.018(2) 0.0094(18) 0.0110(18)
O3W 0.038(2) 0.0170(18) 0.033(2) 0.0104(17) -0.0014(18) 0.0115(17)
O3 0.0258(19) 0.0159(17) 0.0216(19) 0.0105(15) 0.0010(15) 0.0101(15)
O4W 0.036(2) 0.027(2) 0.030(2) 0.0099(19) 0.0063(19) 0.0132(19)
O5 0.031(2) 0.0237(19) 0.025(2) 0.0151(16) 0.0096(16) 0.0169(16)
O6 0.030(2) 0.0178(18) 0.026(2) 0.0066(15) 0.0015(16) 0.0158(16)
O11 0.029(2) 0.0233(18) 0.030(2) 0.0208(16) 0.0091(16) 0.0153(16)
O13 0.0170(17) 0.0245(18) 0.034(2) 0.0203(17) 0.0122(16) 0.0124(15)
O14 0.0223(18) 0.0224(18) 0.027(2) 0.0139(16) 0.0123(15) 0.0137(15)

loop_
_atom_type_symbol
_atom_type_description
_atom_type_scat_dispersion_real
_atom_type_scat_dispersion_imag
_atom_type_scat_source
C C 0.0033 0.0016 'International Tables Vol C Tables 4.2.6.8 and 6.1.1.4'
H H 0.0000 0.0000 'International Tables Vol C Tables 4.2.6.8 and 6.1.1.4'
O O 0.0106 0.0060 'International Tables Vol C Tables 4.2.6.8 and 6.1.1.4'
Pr Pr -0.2180 2.8214 'International Tables Vol C Tables 4.2.6.8 and 6.1.1.4'

loop_
_geom_angle_atom_site_label_1
_geom_angle_atom_site_label_2
_geom_angle_atom_site_label_3
_geom_angle
_geom_angle_site_symmetry_1
_geom_angle_site_symmetry_3
O15 Pr1 O12 137.10(11) . 2_656
O15 Pr1 O13 72.58(11) . .
O12 Pr1 O13 132.97(11) 2_656 .
O15 Pr1 O9 130.38(11) . 2_656
O12 Pr1 O9 67.19(11) 2_656 2_656
O13 Pr1 O9 66.67(11) . 2_656
O15 Pr1 O2 75.06(12) . .
O12 Pr1 O2 75.62(12) 2_656 .
O13 Pr1 O2 82.83(12) . .
O9 Pr1 O2 72.95(11) 2_656 .
O15 Pr1 O7 133.19(12) . 2_756
O12 Pr1 O7 88.77(11) 2_656 2_756
O13 Pr1 O7 81.43(11) . 2_756
O9 Pr1 O7 66.83(11) 2_656 2_756
O2 Pr1 O7 139.78(11) . 2_756
O15 Pr1 O8 84.39(11) . 2_756
O12 Pr1 O8 130.40(11) 2_656 2_756
O13 Pr1 O8 75.27(12) . 2_756
O9 Pr1 O8 110.35(11) 2_656 2_756
O2 Pr1 O8 153.63(11) . 2_756
O7 Pr1 O8 51.14(11) 2_756 2_756
O15 Pr1 O1 65.69(11) . .
O12 Pr1 O1 71.51(11) 2_656 .
O13 Pr1 O1 122.76(11) . .
O9 Pr1 O1 115.82(11) 2_656 .
O2 Pr1 O1 50.30(10) . .
O7 Pr1 O1 155.38(11) 2_756 .
O8 Pr1 O1 133.83(10) 2_756 .
O15 Pr1 O12 113.06(10) . .
O12 Pr1 O12 68.36(12) 2_656 .
O13 Pr1 O12 144.11(11) . .
O9 Pr1 O12 116.53(10) 2_656 .
O2 Pr1 O12 133.03(11) . .
O7 Pr1 O12 69.31(10) 2_756 .
O8 Pr1 O12 70.33(11) 2_756 .
O1 Pr1 O12 89.30(10) . .
O15 Pr1 O11 65.72(10) . .
O12 Pr1 O11 100.81(11) 2_656 .
O13 Pr1 O11 126.21(11) . .
O9 Pr1 O11 163.89(10) 2_656 .
O2 Pr1 O11 115.70(10) . .
O7 Pr1 O11 103.43(11) 2_756 .
O8 Pr1 O11 68.46(11) 2_756 .
O1 Pr1 O11 67.41(10) . .
O12 Pr1 O11 47.44(9) . .
O15 Pr1 C16 108.91(13) . 2_756
O12 Pr1 C16 110.54(13) 2_656 2_756
O13 Pr1 C16 76.59(13) . 2_756
O9 Pr1 C16 88.23(12) 2_656 2_756
O2 Pr1 C16 156.41(12) . 2_756
O7 Pr1 C16 25.50(12) 2_756 2_756
O8 Pr1 C16 25.65(12) 2_756 2_756
O1 Pr1 C16 153.05(12) . 2_756
O12 Pr1 C16 68.01(12) . 2_756
O11 Pr1 C16 86.12(12) . 2_756
O15 Pr1 C1 69.78(12) . .
O12 Pr1 C1 70.43(12) 2_656 .
O13 Pr1 C1 103.76(13) . .
O9 Pr1 C1 93.39(12) 2_656 .
O2 Pr1 C1 24.73(11) . .
O7 Pr1 C1 156.03(12) 2_756 .
O8 Pr1 C1 152.79(11) 2_756 .
O1 Pr1 C1 25.65(11) . .
O12 Pr1 C1 111.45(12) . .
O11 Pr1 C1 92.40(12) . .
C16 Pr1 C1 178.35(13) 2_756 .
O4 Pr2 O5 132.09(13) 1_655 2_756
O4 Pr2 O17 84.05(13) 1_655 2_766
O5 Pr2 O17 70.68(12) 2_756 2_766
O4 Pr2 O6 91.17(13) 1_655 .
O5 Pr2 O6 82.06(12) 2_756 .
O17 Pr2 O6 137.33(12) 2_766 .
O4 Pr2 O10 77.58(13) 1_655 2_656
O5 Pr2 O10 143.68(12) 2_756 2_656
O17 Pr2 O10 142.35(12) 2_766 2_656
O6 Pr2 O10 76.17(12) . 2_656
O4 Pr2 O13 133.53(12) 1_655 .
O5 Pr2 O13 84.21(12) 2_756 .
O17 Pr2 O13 83.34(11) 2_766 .
O6 Pr2 O13 126.70(11) . .
O10 Pr2 O13 85.95(12) 2_656 .
O4 Pr2 O9 126.06(12) 1_655 2_656
O5 Pr2 O9 94.35(12) 2_756 2_656
O17 Pr2 O9 145.29(11) 2_766 2_656
O6 Pr2 O9 66.41(11) . 2_656
O10 Pr2 O9 50.32(11) 2_656 2_656
O13 Pr2 O9 63.66(11) . 2_656
O4 Pr2 O14 83.95(11) 1_655 .
O5 Pr2 O14 123.57(11) 2_756 .
O17 Pr2 O14 73.19(11) 2_766 .
O6 Pr2 O14 148.53(12) . .
O10 Pr2 O14 72.42(11) 2_656 .
O13 Pr2 O14 49.58(10) . .
O9 Pr2 O14 91.57(10) 2_656 .
O4 Pr2 O1W 67.99(12) 1_655 1_655
O5 Pr2 O1W 65.56(11) 2_756 1_655
O17 Pr2 O1W 71.15(11) 2_766 1_655
O6 Pr2 O1W 67.83(11) . 1_655
O10 Pr2 O1W 128.55(11) 2_656 1_655
O13 Pr2 O1W 145.26(11) . 1_655
O9 Pr2 O1W 132.00(10) 2_656 1_655
O14 Pr2 O1W 136.24(10) . 1_655
O4 Pr2 C17 100.85(14) 1_655 2_656
O5 Pr2 C17 118.90(13) 2_756 2_656
O17 Pr2 C17 155.86(12) 2_766 2_656
O6 Pr2 C17 66.61(13) . 2_656
O10 Pr2 C17 24.99(12) 2_656 2_656
O13 Pr2 C17 76.17(12) . 2_656
O9 Pr2 C17 25.63(12) 2_656 2_656
O14 Pr2 C17 83.76(12) . 2_656
O1W Pr2 C17 132.70(11) 1_655 2_656
O4 Pr2 C25 108.49(13) 1_655 .
O5 Pr2 C25 104.98(12) 2_756 .
O17 Pr2 C25 77.66(12) 2_766 .
O6 Pr2 C25 142.61(12) . .
O10 Pr2 C25 77.49(13) 2_656 .
O13 Pr2 C25 25.04(12) . .
O9 Pr2 C25 76.38(11) 2_656 .
O14 Pr2 C25 24.56(11) . .
O1W Pr2 C25 148.80(12) 1_655 .
C17 Pr2 C25 78.38(13) 2_656 .
O15 Pr3 O11 71.21(12) . .
O15 Pr3 O3 102.05(12) . .
O11 Pr3 O3 140.03(11) . .
O15 Pr3 O16 125.56(11) . 2_666
O11 Pr3 O16 139.34(11) . 2_666
O3 Pr3 O16 77.45(11) . 2_666
O15 Pr3 O16 64.15(10) . .
O11 Pr3 O16 128.40(11) . .
O3 Pr3 O16 75.85(12) . .
O16 Pr3 O16 63.13(12) 2_666 .
O15 Pr3 O1 67.10(11) . .
O11 Pr3 O1 74.11(11) . .
O3 Pr3 O1 67.36(11) . .
O16 Pr3 O1 144.70(11) 2_666 .
O16 Pr3 O1 108.83(11) . .
O15 Pr3 O3W 78.94(12) . .
O11 Pr3 O3W 74.24(12) . .
O3 Pr3 O3W 144.75(11) . .
O16 Pr3 O3W 73.96(11) 2_666 .
O16 Pr3 O3W 73.07(12) . .
O1 Pr3 O3W 139.33(11) . .
O15 Pr3 O2W 134.64(12) . .
O11 Pr3 O2W 71.68(12) . .
O3 Pr3 O2W 123.17(12) . .
O16 Pr3 O2W 72.81(12) 2_666 .
O16 Pr3 O2W 126.49(12) . .
O1 Pr3 O2W 124.68(12) . .
O3W Pr3 O2W 66.58(13) . .
O15 Pr3 O1W 127.61(11) . .
O11 Pr3 O1W 77.68(12) . .
O3 Pr3 O1W 76.53(12) . .
O16 Pr3 O1W 105.56(11) 2_666 .
O16 Pr3 O1W 151.89(11) . .
O1 Pr3 O1W 64.36(11) . .
O3W Pr3 O1W 130.95(13) . .
O2W Pr3 O1W 66.76(13) . .
O15 Pr3 Pr1 36.36(8) . .
O11 Pr3 Pr1 45.81(8) . .
O3 Pr3 Pr1 105.75(8) . .
O16 Pr3 Pr1 161.77(8) 2_666 .
O16 Pr3 Pr1 99.81(7) . .
O1 Pr3 Pr1 43.72(8) . .
O3W Pr3 Pr1 95.62(9) . .
O2W Pr3 Pr1 117.35(9) . .
O1W Pr3 Pr1 92.58(8) . .
O2 C1 O1 121.7(4) . .
O2 C1 C2 118.0(4) . .
O1 C1 C2 120.2(4) . .
O2 C1 Pr1 58.0(2) . .
O1 C1 Pr1 64.0(2) . .
C2 C1 Pr1 171.2(3) . .
C3 C2 C7 118.1(5) . .
C3 C2 C1 117.0(4) . .
C7 C2 C1 124.7(4) . .
C2 C3 C4 121.1(5) . .
C2 C3 H3A 119.5 . .
C4 C3 H3A 119.5 . .
C5 C4 C3 120.6(5) . .
C5 C4 H4A 119.7 . .
C3 C4 H4A 119.7 . .
C4 C5 C6 118.7(5) . .
C4 C5 H5A 120.6 . .
C6 C5 H5A 120.6 . .
C7 C6 C5 122.0(5) . .
C7 C6 H6A 119.0 . .
C5 C6 H6A 119.0 . .
C6 C7 C2 119.4(5) . .
C6 C7 C8 117.6(4) . .
C2 C7 C8 122.9(4) . .
O3 C8 O4 123.0(4) . .
O3 C8 C7 119.6(4) . .
O4 C8 C7 117.3(4) . .
O6 C9 O5 122.3(5) . .
O6 C9 C10 120.4(4) . .
O5 C9 C10 117.1(4) . .
C15 C10 C11 119.3(5) . .
C15 C10 C9 119.2(4) . .
C11 C10 C9 121.4(4) . .
C12 C11 C10 119.9(5) . .
C12 C11 C16 119.7(4) . .
C10 C11 C16 120.3(4) . .
C13 C12 C11 120.0(5) . .
C13 C12 H12A 120.0 . .
C11 C12 H12A 120.0 . .
C14 C13 C12 120.4(5) . .
C14 C13 H13A 119.8 . .
C12 C13 H13A 119.8 . .
C13 C14 C15 119.4(5) . .
C13 C14 H14A 120.3 . .
C15 C14 H14A 120.3 . .
C10 C15 C14 121.1(5) . .
C10 C15 H15A 119.5 . .
C14 C15 H15A 119.5 . .
O7 C16 O8 120.9(5) . .
O7 C16 C11 119.1(4) . .
O8 C16 C11 119.9(4) . .
O7 C16 Pr1 59.5(3) . 2_756
O8 C16 Pr1 61.4(3) . 2_756
C11 C16 Pr1 178.5(3) . 2_756
O10 C17 O9 120.8(4) . .
O10 C17 C20 119.0(4) . .
O9 C17 C20 120.0(4) . .
O10 C17 Pr2 56.8(3) . 2_656
O9 C17 Pr2 65.1(3) . 2_656
C20 C17 Pr2 164.3(3) . 2_656
O11 C18 O12 120.4(4) . .
O11 C18 C19 118.7(4) . .
O12 C18 C19 120.6(4) . .
C24 C19 C20 119.2(5) . .
C24 C19 C18 115.5(4) . .
C20 C19 C18 125.3(4) . .
C19 C20 C21 120.1(5) . .
C19 C20 C17 122.7(4) . .
C21 C20 C17 117.0(4) . .
C22 C21 C20 120.4(5) . .
C22 C21 H21A 117(3) . .
C20 C21 H21A 123(3) . .
C23 C22 C21 118.9(6) . .
C23 C22 H22A 120.6 . .
C21 C22 H22A 120.6 . .
C24 C23 C22 121.0(6) . .
C24 C23 H23A 119.5 . .
C22 C23 H23A 119.5 . .
C23 C24 C19 120.2(5) . .
C23 C24 H24A 119.9 . .
C19 C24 H24A 119.9 . .
O14 C25 O13 120.2(4) . .
O14 C25 C26 120.7(4) . .
O13 C25 C26 119.1(4) . .
O14 C25 Pr2 62.9(2) . .
O13 C25 Pr2 57.4(2) . .
C26 C25 Pr2 175.0(3) . .
C25 C26 C27 114.7(4) . .
C25 C26 H26A 108.6 . .
C27 C26 H26A 108.6 . .
C25 C26 H26B 108.6 . .
C27 C26 H26B 108.6 . .
H26A C26 H26B 107.6 . .
O15 C27 C28 110.9(4) . .
O15 C27 C26 113.7(4) . .
C28 C27 C26 109.4(4) . .
O15 C27 H27A 107.5 . .
C28 C27 H27A 107.5 . .
C26 C27 H27A 107.5 . .
O17 C28 O16 123.1(4) . .
O17 C28 C27 120.1(4) . .
O16 C28 C27 116.7(4) . .
C1 O1 Pr3 128.8(3) . .
C1 O1 Pr1 90.4(3) . .
Pr3 O1 Pr1 94.53(11) . .
Pr3 O1W Pr2 111.30(12) . 1_455
Pr3 O1W H1WB 110(4) . .
Pr2 O1W H1WB 126(5) 1_455 .
Pr3 O1W H1WA 112(4) . .
Pr2 O1W H1WA 104(4) 1_455 .
H1WB O1W H1WA 92(6) . .
C1 O2 Pr1 97.2(3) . .
Pr3 O2W H2WA 109.5 . .
Pr3 O2W H2WB 92.1 . .
H2WA O2W H2WB 157.6 . .
Pr3 O3W H3WA 109.5 . .
Pr3 O3W H3WB 109.4 . .
H3WA O3W H3WB 114.0 . .
C8 O3 Pr3 128.6(3) . .
H4WB O4W H4WA 97(7) . .
C8 O4 Pr2 141.0(3) . 1_455
C9 O5 Pr2 139.2(3) . 2_756
C9 O6 Pr2 148.5(3) . .
C16 O7 Pr1 95.0(3) . 2_756
C16 O8 Pr1 92.9(3) . 2_756
C17 O9 Pr1 129.2(3) . 2_656
C17 O9 Pr2 89.3(3) . 2_656
Pr1 O9 Pr2 109.88(12) 2_656 2_656
C17 O10 Pr2 98.2(3) . 2_656
C18 O11 Pr3 160.5(3) . .
C18 O11 Pr1 92.3(3) . .
Pr3 O11 Pr1 95.09(12) . .
C18 O12 Pr1 132.4(3) . 2_656
C18 O12 Pr1 96.0(3) . .
Pr1 O12 Pr1 111.64(12) 2_656 .
C25 O13 Pr1 124.9(3) . .
C25 O13 Pr2 97.6(3) . .
Pr1 O13 Pr2 114.60(12) . .
C25 O14 Pr2 92.6(3) . .
C27 O15 Pr1 128.7(3) . .
C27 O15 Pr3 124.2(3) . .
Pr1 O15 Pr3 107.02(13) . .
C28 O16 Pr3 115.1(3) . 2_666
C28 O16 Pr3 118.7(3) . .
Pr3 O16 Pr3 116.87(12) 2_666 .
C28 O17 Pr2 157.5(3) . 2_766

loop_
_geom_bond_atom_site_label_1
_geom_bond_atom_site_label_2
_geom_bond_distance
_geom_bond_site_symmetry_2
Pr1 O15 2.366(3) .
Pr1 O12 2.479(4) 2_656
Pr1 O13 2.491(3) .
Pr1 O9 2.516(3) 2_656
Pr1 O2 2.517(3) .
Pr1 O7 2.527(3) 2_756
Pr1 O8 2.568(4) 2_756
Pr1 O1 2.645(3) .
Pr1 O12 2.658(3) .
Pr1 O11 2.747(4) .
Pr1 C16 2.920(5) 2_756
Pr1 C1 2.944(5) .
Pr2 O4 2.368(4) 1_655
Pr2 O5 2.417(4) 2_756
Pr2 O17 2.430(4) 2_766
Pr2 O6 2.436(3) .
Pr2 O10 2.485(4) 2_656
Pr2 O13 2.549(3) .
Pr2 O9 2.665(4) 2_656
Pr2 O14 2.673(3) .
Pr2 O1W 2.930(4) 1_655
Pr2 C17 2.938(5) 2_656
Pr2 C25 3.000(4) .
Pr3 O15 2.380(3) .
Pr3 O11 2.416(3) .
Pr3 O3 2.424(4) .
Pr3 O16 2.520(3) 2_666
Pr3 O16 2.526(3) .
Pr3 O1 2.549(3) .
Pr3 O3W 2.556(4) .
Pr3 O2W 2.628(4) .
Pr3 O1W 2.662(4) .
C1 O2 1.241(5) .
C1 O1 1.274(6) .
C1 C2 1.497(7) .
C2 C3 1.388(7) .
C2 C7 1.417(6) .
C3 C4 1.392(8) .
C3 H3A 0.9300 .
C4 C5 1.371(8) .
C4 H4A 0.9300 .
C5 C6 1.384(8) .
C5 H5A 0.9300 .
C6 C7 1.376(7) .
C6 H6A 0.9300 .
C7 C8 1.491(7) .
C8 O3 1.262(6) .
C8 O4 1.265(6) .
C9 O6 1.256(5) .
C9 O5 1.272(6) .
C9 C10 1.481(7) .
C10 C15 1.382(7) .
C10 C11 1.400(6) .
C11 C12 1.390(7) .
C11 C16 1.489(7) .
C12 C13 1.388(8) .
C12 H12A 0.9300 .
C13 C14 1.385(8) .
C13 H13A 0.9300 .
C14 C15 1.388(8) .
C14 H14A 0.9300 .
C15 H15A 0.9300 .
C16 O7 1.262(6) .
C16 O8 1.266(6) .
C16 Pr1 2.920(5) 2_756
C17 O10 1.254(6) .
C17 O9 1.271(6) .
C17 C20 1.497(7) .
C17 Pr2 2.938(5) 2_656
C18 O11 1.243(5) .
C18 O12 1.263(5) .
C18 C19 1.504(7) .
C19 C24 1.388(7) .
C19 C20 1.389(6) .
C20 C21 1.390(7) .
C21 C22 1.388(8) .
C21 H21A 1.14(6) .
C22 C23 1.385(9) .
C22 H22A 0.9300 .
C23 C24 1.376(8) .
C23 H23A 0.9300 .
C24 H24A 0.9300 .
C25 O14 1.248(6) .
C25 O13 1.281(6) .
C25 C26 1.508(6) .
C26 C27 1.536(7) .
C26 H26A 0.9700 .
C26 H26B 0.9700 .
C27 O15 1.382(6) .
C27 C28 1.532(6) .
C27 H27A 0.9800 .
C28 O17 1.245(6) .
C28 O16 1.258(5) .
O1W Pr2 2.930(4) 1_455
O1W H1WB 0.76(6) .
O1W H1WA 0.79(6) .
O2W H2WA 0.8200 .
O2W H2WB 0.7884 .
O3W H3WA 0.8200 .
O3W H3WB 0.8201 .
O4W H4WB 0.72(7) .
O4W H4WA 0.94(7) .
O4 Pr2 2.368(4) 1_455
O5 Pr2 2.417(4) 2_756
O7 Pr1 2.527(3) 2_756
O8 Pr1 2.568(4) 2_756
O9 Pr1 2.516(3) 2_656
O9 Pr2 2.665(4) 2_656
O10 Pr2 2.485(4) 2_656
O12 Pr1 2.479(4) 2_656
O16 Pr3 2.520(3) 2_666
O17 Pr2 2.430(4) 2_766
